data_7237529
loop_
_publ_author_name
'Huang, Jian'
'Xu, Zeng'
'Cai, Zheyi'
'Guo, Jingjing'
'Guo, Jiali'
'Shen, Pingchuan'
'Wang, Zhiming'
'Zhao, Zujin'
'Ma, Dongge'
'Tang, Ben Zhong'

_publ_section_title
;
 Robust luminescent small molecules with aggregation-induced delayed
 fluorescence for efficient solution-processed OLEDs
;
_journal_issue 2
_journal_name_full 'Journal of Materials Chemistry C'
_journal_page_first 330
_journal_paper_doi 10.1039/C8TC04842H
_journal_volume 7
_journal_year 2019
_chemical_formula_moiety 'C56 H43 N3 O4, 0.64(C H2 Cl2), 0.36(C H4 O)'
_chemical_formula_sum 'C57 H45.71 Cl1.29 N3 O4.36'
_chemical_formula_weight 888.04
_space_group_crystal_system monoclinic
_space_group_IT_number 14
_space_group_name_Hall '-P 2ybc'
_space_group_name_H-M_alt 'P 1 21/c 1'
_atom_sites_solution_hydrogens mixed
_audit_creation_method SHELXL-2014/7
_audit_update_record
;
2018-04-21 deposited with the CCDC.
2018-11-29 downloaded from the CCDC.
;
_cell_angle_alpha 90
_cell_angle_beta 91.414(2)
_cell_angle_gamma 90
_cell_formula_units_Z 4
_cell_length_a 7.1750(6)
_cell_length_b 18.3221(16)
_cell_length_c 33.824(3)
_cell_measurement_reflns_used 4027
_cell_measurement_temperature 173(2)
_cell_measurement_theta_max 25.27
_cell_measurement_theta_min 3.05
_cell_volume 4445.2(7)
_computing_structure_refinement 'SHELXL-2014/7 (Sheldrick, 2014)'
_diffrn_ambient_temperature 173(2)
_diffrn_measured_fraction_theta_full 0.988
_diffrn_measured_fraction_theta_max 0.988
_diffrn_measurement_device_type 'PHOTON 100 CMOS detector'
_diffrn_measurement_method 'omega scan'
_diffrn_radiation_type MoK\a
_diffrn_radiation_wavelength 0.71073
_diffrn_reflns_av_R_equivalents 0.1029
_diffrn_reflns_av_unetI/netI 0.1164
_diffrn_reflns_Laue_measured_fraction_full 0.988
_diffrn_reflns_Laue_measured_fraction_max 0.988
_diffrn_reflns_limit_h_max 7
_diffrn_reflns_limit_h_min -8
_diffrn_reflns_limit_k_max 21
_diffrn_reflns_limit_k_min -21
_diffrn_reflns_limit_l_max 40
_diffrn_reflns_limit_l_min -40
_diffrn_reflns_number 24697
_diffrn_reflns_point_group_measured_fraction_full 0.988
_diffrn_reflns_point_group_measured_fraction_max 0.988
_diffrn_reflns_theta_full 25.022
_diffrn_reflns_theta_max 25.022
_diffrn_reflns_theta_min 3.050
_diffrn_source 'fine-focus sealed tube'
_exptl_absorpt_coefficient_mu 0.158
_exptl_absorpt_correction_T_max 0.7452
_exptl_absorpt_correction_T_min 0.5716
_exptl_absorpt_correction_type multi-scan
_exptl_absorpt_process_details 'SADABS (Bruker, 2014)'
_exptl_crystal_density_diffrn 1.327
_exptl_crystal_description needle
_exptl_crystal_F_000 1862
_exptl_crystal_size_max 0.300
_exptl_crystal_size_mid 0.130
_exptl_crystal_size_min 0.080
_refine_diff_density_max 0.345
_refine_diff_density_min -0.362
_refine_diff_density_rms 0.053
_refine_ls_extinction_method none
_refine_ls_goodness_of_fit_ref 1.036
_refine_ls_hydrogen_treatment constr
_refine_ls_matrix_type full
_refine_ls_number_parameters 604
_refine_ls_number_reflns 7776
_refine_ls_number_restraints 35
_refine_ls_restrained_S_all 1.035
_refine_ls_R_factor_all 0.1540
_refine_ls_R_factor_gt 0.0759
_refine_ls_shift/su_max 0.002
_refine_ls_shift/su_mean 0.000
_refine_ls_structure_factor_coef Fsqd
_refine_ls_weighting_details 'w=1/[\s^2^(Fo^2^)+(0.0456P)^2^+2.3684P] where P=(Fo^2^+2Fc^2^)/3'
_refine_ls_weighting_scheme calc
_refine_ls_wR_factor_gt 0.1265
_refine_ls_wR_factor_ref 0.1488
_reflns_Friedel_coverage 0.000
_reflns_number_gt 4317
_reflns_number_total 7776
_reflns_threshold_expression 'I > 2\s(I)'
_cod_data_source_file c8tc04842h2.cif
_cod_data_source_block 1
_cod_original_cell_volume 4445.2(6)
_cod_original_sg_symbol_H-M 'P 21/c'
_cod_database_code 7237529
_shelx_shelxl_version_number 2014/7
_shelx_space_group_comment
;
The symmetry employed for this shelxl refinement is uniquely defined
by the following loop, which should always be used as a source of
symmetry information in preference to the above space-group names.
They are only intended as comments.
;
_shelx_estimated_absorpt_t_min 0.954
_shelx_estimated_absorpt_t_max 0.987

loop_
_space_group_symop_operation_xyz
'x, y, z'
'-x, y+1/2, -z+1/2'
'-x, -y, -z'
'x, -y-1/2, z-1/2'

loop_
_atom_site_label
_atom_site_type_symbol
_atom_site_fract_x
_atom_site_fract_y
_atom_site_fract_z
_atom_site_U_iso_or_equiv
_atom_site_adp_type
_atom_site_occupancy
_atom_site_site_symmetry_order
_atom_site_calc_flag
_atom_site_refinement_flags_posn
_atom_site_refinement_flags_adp
_atom_site_refinement_flags_occupancy
_atom_site_disorder_assembly
_atom_site_disorder_group
C1 C 0.1973(5) 0.8318(2) 0.22409(10) 0.0299(9) Uani 1 1 d . . . . .
C2 C 0.0485(5) 0.8559(2) 0.24662(10) 0.0361(10) Uani 1 1 d . . . . .
H2 H 0.0347 0.9060 0.2533 0.043 Uiso 1 1 calc R U . . .
C3 C -0.0777(5) 0.8040(2) 0.25878(10) 0.0337(10) Uani 1 1 d . . . . .
H3 H -0.1790 0.8192 0.2744 0.040 Uiso 1 1 calc R U . . .
C4 C -0.0626(5) 0.7299(2) 0.24911(10) 0.0279(9) Uani 1 1 d . . . . .
C5 C 0.0842(5) 0.7072(2) 0.22563(10) 0.0291(9) Uani 1 1 d . . . . .
H5 H 0.0944 0.6574 0.2182 0.035 Uiso 1 1 calc R U . . .
C6 C 0.2143(5) 0.7572(2) 0.21330(10) 0.0260(9) Uani 1 1 d . . . . .
C7 C 0.3849(5) 0.7515(2) 0.19159(10) 0.0255(9) Uani 1 1 d . . . . .
C8 C 0.4799(5) 0.6931(2) 0.17559(9) 0.0272(9) Uani 1 1 d . . . . .
H8 H 0.4293 0.6452 0.1769 0.033 Uiso 1 1 calc R U . . .
C9 C 0.6499(5) 0.7048(2) 0.15765(10) 0.0251(9) Uani 1 1 d . . . . .
C10 C 0.7223(5) 0.7764(2) 0.15610(10) 0.0290(9) Uani 1 1 d . . . . .
H10 H 0.8379 0.7842 0.1437 0.035 Uiso 1 1 calc R U . . .
C11 C 0.6309(5) 0.8352(2) 0.17195(10) 0.0295(9) Uani 1 1 d . . . . .
H11 H 0.6821 0.8830 0.1708 0.035 Uiso 1 1 calc R U . . .
C12 C 0.4612(5) 0.8225(2) 0.18971(10) 0.0282(9) Uani 1 1 d . . . . .
C13 C 0.3789(5) 0.9497(2) 0.21229(11) 0.0349(10) Uani 1 1 d . . . . .
H13A H 0.5135 0.9586 0.2174 0.042 Uiso 1 1 calc R U . . .
H13B H 0.3101 0.9694 0.2350 0.042 Uiso 1 1 calc R U . . .
C14 C 0.3167(5) 0.9897(2) 0.17462(11) 0.0397(10) Uani 1 1 d . . . . .
H14A H 0.3671 1.0400 0.1754 0.048 Uiso 1 1 calc R U . . .
H14B H 0.3697 0.9646 0.1515 0.048 Uiso 1 1 calc R U . . .
C15 C 0.1055(6) 0.9932(3) 0.16918(13) 0.0523(12) Uani 1 1 d . . . . .
H15A H 0.0539 1.0224 0.1910 0.063 Uiso 1 1 calc R U . . .
H15B H 0.0542 0.9432 0.1711 0.063 Uiso 1 1 calc R U . . .
C16 C 0.0406(8) 1.0268(3) 0.12961(16) 0.0786(17) Uani 1 1 d . . . . .
H16A H -0.0973 1.0297 0.1290 0.094 Uiso 1 1 calc R U . . .
H16B H 0.0894 1.0772 0.1280 0.094 Uiso 1 1 calc R U . . .
C17 C 0.1021(7) 0.9846(4) 0.09369(14) 0.0780(19) Uani 1 1 d . . . . .
H17A H 0.0458 1.0072 0.0696 0.094 Uiso 1 1 calc R U . . .
H17B H 0.2392 0.9884 0.0918 0.094 Uiso 1 1 calc R U . . .
C18 C 0.0486(8) 0.9053(3) 0.09472(15) 0.0789(18) Uani 1 1 d . . . . .
H18A H 0.1090 0.8819 0.1177 0.118 Uiso 1 1 calc R U . . .
H18B H 0.0889 0.8813 0.0705 0.118 Uiso 1 1 calc R U . . .
H18C H -0.0870 0.9010 0.0966 0.118 Uiso 1 1 calc R U . . .
C19 C -0.2006(5) 0.6742(2) 0.26112(10) 0.0314(9) Uani 1 1 d . . . . .
C20 C -0.3344(5) 0.6897(2) 0.29353(10) 0.0275(9) Uani 1 1 d . . . . .
C21 C -0.2782(5) 0.7223(2) 0.32922(10) 0.0341(10) Uani 1 1 d . . . . .
H21 H -0.1543 0.7399 0.3327 0.041 Uiso 1 1 calc R U . . .
C22 C -0.4044(5) 0.7290(2) 0.35975(11) 0.0352(10) Uani 1 1 d . . . . .
H22 H -0.3659 0.7506 0.3841 0.042 Uiso 1 1 calc R U . . .
C23 C -0.5846(5) 0.7045(2) 0.35455(11) 0.0309(10) Uani 1 1 d . . . . .
C24 C -0.6430(5) 0.6727(2) 0.31927(11) 0.0333(10) Uani 1 1 d . . . . .
H24 H -0.7681 0.6566 0.3157 0.040 Uiso 1 1 calc R U . . .
C25 C -0.5159(5) 0.6648(2) 0.28895(10) 0.0315(9) Uani 1 1 d . . . . .
H25 H -0.5544 0.6419 0.2649 0.038 Uiso 1 1 calc R U . . .
C26 C -0.9325(5) 0.7854(2) 0.42209(10) 0.0283(9) Uani 1 1 d . . . . .
C27 C -1.0435(5) 0.8460(2) 0.42589(12) 0.0350(10) Uani 1 1 d . . . . .
H27 H -1.1134 0.8528 0.4491 0.042 Uiso 1 1 calc R U . . .
C28 C -1.0530(6) 0.8973(2) 0.39574(12) 0.0433(11) Uani 1 1 d . . . . .
H28 H -1.1288 0.9395 0.3983 0.052 Uiso 1 1 calc R U . . .
C29 C -0.9526(6) 0.8868(2) 0.36238(12) 0.0426(11) Uani 1 1 d . . . . .
H29 H -0.9592 0.9218 0.3417 0.051 Uiso 1 1 calc R U . . .
C30 C -0.8411(5) 0.8254(2) 0.35846(11) 0.0331(10) Uani 1 1 d . . . . .
H30 H -0.7733 0.8187 0.3350 0.040 Uiso 1 1 calc R U . . .
C31 C -0.8274(5) 0.7740(2) 0.38823(10) 0.0272(9) Uani 1 1 d . . . . .
C32 C -0.7119(5) 0.6608(2) 0.41710(10) 0.0254(9) Uani 1 1 d . . . . .
C33 C -0.6074(5) 0.5974(2) 0.41645(10) 0.0295(9) Uani 1 1 d . . . . .
H33 H -0.5295 0.5878 0.3947 0.035 Uiso 1 1 calc R U . . .
C34 C -0.6156(5) 0.5476(2) 0.44737(11) 0.0358(10) Uani 1 1 d . . . . .
H34 H -0.5439 0.5041 0.4465 0.043 Uiso 1 1 calc R U . . .
C35 C -0.7271(6) 0.5609(2) 0.47943(11) 0.0382(10) Uani 1 1 d . . . . .
H35 H -0.7326 0.5268 0.5005 0.046 Uiso 1 1 calc R U . . .
C36 C -0.8299(5) 0.6243(2) 0.48030(10) 0.0338(10) Uani 1 1 d . . . . .
H36 H -0.9069 0.6340 0.5022 0.041 Uiso 1 1 calc R U . . .
C37 C -0.8223(5) 0.6739(2) 0.44975(10) 0.0287(9) Uani 1 1 d . . . . .
C38 C 0.7538(5) 0.6404(2) 0.14348(10) 0.0292(9) Uani 1 1 d . . . . .
C39 C 0.9084(5) 0.6483(2) 0.11474(10) 0.0247(9) Uani 1 1 d . . . . .
C40 C 0.8921(5) 0.6937(2) 0.08206(10) 0.0288(9) Uani 1 1 d . . . . .
H40 H 0.7860 0.7243 0.0787 0.035 Uiso 1 1 calc R U . . .
C41 C 1.0307(5) 0.6942(2) 0.05439(10) 0.0282(9) Uani 1 1 d . . . . .
H41 H 1.0172 0.7235 0.0313 0.034 Uiso 1 1 calc R U . . .
C42 C 1.1889(5) 0.65218(19) 0.06032(10) 0.0249(9) Uani 1 1 d . . . . .
C43 C 1.2072(5) 0.6074(2) 0.09306(10) 0.0322(10) Uani 1 1 d . . . . .
H43 H 1.3168 0.5790 0.0971 0.039 Uiso 1 1 calc R U . . .
C44 C 1.0646(5) 0.6041(2) 0.11986(10) 0.0313(9) Uani 1 1 d . . . . .
H44 H 1.0736 0.5717 0.1417 0.038 Uiso 1 1 calc R U . . .
C45 C 1.5398(5) 0.7375(2) -0.00360(10) 0.0277(9) Uani 1 1 d . . . . .
C46 C 1.6454(5) 0.7997(2) -0.00603(11) 0.0335(10) Uani 1 1 d . . . . .
H46 H 1.7153 0.8086 -0.0290 0.040 Uiso 1 1 calc R U . . .
C47 C 1.6509(5) 0.8496(2) 0.02487(12) 0.0375(10) Uani 1 1 d . . . . .
H47 H 1.7252 0.8924 0.0233 0.045 Uiso 1 1 calc R U . . .
C48 C 1.5468(5) 0.8363(2) 0.05800(11) 0.0331(10) Uani 1 1 d . . . . .
H48 H 1.5479 0.8706 0.0791 0.040 Uiso 1 1 calc R U . . .
C49 C 1.4412(5) 0.7735(2) 0.06069(10) 0.0284(9) Uani 1 1 d . . . . .
H49 H 1.3715 0.7649 0.0838 0.034 Uiso 1 1 calc R U . . .
C50 C 1.4356(5) 0.7227(2) 0.03004(10) 0.0254(9) Uani 1 1 d . . . . .
C51 C 1.3389(5) 0.6074(2) -0.00009(10) 0.0247(9) Uani 1 1 d . . . . .
C52 C 1.2469(5) 0.5411(2) 0.00013(11) 0.0310(9) Uani 1 1 d . . . . .
H52 H 1.1791 0.5271 0.0227 0.037 Uiso 1 1 calc R U . . .
C53 C 1.2528(5) 0.4949(2) -0.03234(11) 0.0377(10) Uani 1 1 d . . . . .
H53 H 1.1905 0.4491 -0.0317 0.045 Uiso 1 1 calc R U . . .
C54 C 1.3487(5) 0.5150(2) -0.06549(11) 0.0389(11) Uani 1 1 d . . . . .
H54 H 1.3497 0.4840 -0.0880 0.047 Uiso 1 1 calc R U . . .
C55 C 1.4432(5) 0.5806(2) -0.06563(11) 0.0364(10) Uani 1 1 d . . . . .
H55 H 1.5119 0.5943 -0.0881 0.044 Uiso 1 1 calc R U . . .
C56 C 1.4385(5) 0.6259(2) -0.03353(10) 0.0282(9) Uani 1 1 d . . . . .
N1 N 0.3456(4) 0.87078(16) 0.20920(9) 0.0307(8) Uani 1 1 d . . . . .
N2 N -0.7144(4) 0.71206(17) 0.38606(9) 0.0373(9) Uani 1 1 d . . . . .
N3 N 1.3368(4) 0.65685(16) 0.03235(8) 0.0301(8) Uani 1 1 d . . . . .
O1 O -0.2061(4) 0.61373(16) 0.24567(8) 0.0452(8) Uani 1 1 d . . . . .
O2 O -0.9250(4) 0.73731(15) 0.45362(7) 0.0461(8) Uani 1 1 d . . . . .
O3 O 0.7132(4) 0.57858(15) 0.15476(8) 0.0439(8) Uani 1 1 d . . . . .
O4 O 1.5360(4) 0.69148(15) -0.03613(7) 0.0431(8) Uani 1 1 d . . . . .
C57 C 0.434(2) 0.4849(8) 0.1918(7) 0.030(5) Uiso 0.272(3) 1 d D U P A 1
H57A H 0.4190 0.4924 0.1629 0.036 Uiso 0.272(3) 1 calc R U P A 1
H57B H 0.5367 0.5167 0.2015 0.036 Uiso 0.272(3) 1 calc R U P A 1
Cl1 Cl 0.2239(8) 0.5108(3) 0.21510(17) 0.0317(17) Uiso 0.272(3) 1 d D U P A 1
Cl2 Cl 0.4935(7) 0.3924(3) 0.20115(17) 0.0465(16) Uiso 0.272(3) 1 d D U P A 1
C57A C 0.390(2) 0.4942(7) 0.1850(5) 0.053(5) Uiso 0.370(3) 1 d D U P B 2
H57C H 0.3308 0.5033 0.1588 0.064 Uiso 0.370(3) 1 calc R U P B 2
H57D H 0.5005 0.5264 0.1879 0.064 Uiso 0.370(3) 1 calc R U P B 2
Cl1A Cl 0.2264(7) 0.5139(3) 0.22363(14) 0.0430(16) Uiso 0.370(3) 1 d D U P B 2
Cl2A Cl 0.4602(5) 0.4011(2) 0.18877(12) 0.0364(10) Uiso 0.370(3) 1 d D U P B 2
O5Z O 0.4306(15) 0.5086(6) 0.2018(3) 0.062(3) Uiso 0.358(2) 1 d . U P C 3
H5Z H 0.5118 0.5352 0.1909 0.074 Uiso 0.358(2) 1 d R U P C 3
C57Z C 0.421(2) 0.4428(11) 0.1790(4) 0.065(4) Uiso 0.358(2) 1 d . U P C 3
H57E H 0.3297 0.4116 0.1906 0.097 Uiso 0.358(2) 1 d R U P C 3
H57F H 0.3810 0.4556 0.1526 0.097 Uiso 0.358(2) 1 d R U P C 3
H57G H 0.5383 0.4178 0.1783 0.097 Uiso 0.358(2) 1 d R U P C 3

loop_
_atom_site_aniso_label
_atom_site_aniso_U_11
_atom_site_aniso_U_22
_atom_site_aniso_U_33
_atom_site_aniso_U_23
_atom_site_aniso_U_13
_atom_site_aniso_U_12
C1 0.034(2) 0.032(2) 0.024(2) 0.0021(18) 0.0102(18) 0.0031(19)
C2 0.044(2) 0.034(2) 0.031(2) -0.0018(18) 0.013(2) 0.006(2)
C3 0.032(2) 0.043(3) 0.027(2) 0.0034(19) 0.0139(19) 0.0104(19)
C4 0.029(2) 0.035(2) 0.0210(19) 0.0044(17) 0.0091(17) 0.0035(18)
C5 0.033(2) 0.032(2) 0.023(2) 0.0022(17) 0.0082(18) 0.0047(18)
C6 0.024(2) 0.036(2) 0.0184(18) 0.0019(17) 0.0061(17) 0.0034(18)
C7 0.025(2) 0.029(2) 0.0229(19) -0.0017(16) 0.0066(17) 0.0026(17)
C8 0.029(2) 0.034(2) 0.0186(18) -0.0024(17) 0.0012(17) -0.0056(18)
C9 0.024(2) 0.032(2) 0.0192(19) -0.0046(16) 0.0080(17) -0.0032(17)
C10 0.025(2) 0.038(2) 0.0238(19) -0.0003(18) 0.0108(17) 0.0005(18)
C11 0.030(2) 0.031(2) 0.027(2) -0.0020(17) 0.0060(18) -0.0061(18)
C12 0.032(2) 0.033(2) 0.0202(19) -0.0008(17) 0.0046(17) 0.0001(19)
C13 0.036(2) 0.035(2) 0.034(2) -0.0094(19) 0.0048(19) -0.0022(19)
C14 0.047(3) 0.028(2) 0.045(3) -0.001(2) 0.004(2) -0.007(2)
C15 0.055(3) 0.049(3) 0.052(3) -0.012(2) 0.003(2) 0.012(2)
C16 0.075(4) 0.063(4) 0.096(4) 0.023(3) -0.031(3) 0.008(3)
C17 0.054(3) 0.135(6) 0.044(3) 0.041(3) -0.006(3) -0.017(4)
C18 0.075(4) 0.107(5) 0.055(3) -0.024(3) 0.002(3) -0.021(4)
C19 0.031(2) 0.037(3) 0.027(2) 0.0007(19) 0.0103(18) 0.009(2)
C20 0.025(2) 0.030(2) 0.028(2) 0.0058(18) 0.0082(17) 0.0034(17)
C21 0.025(2) 0.045(3) 0.032(2) 0.0011(19) 0.0082(19) -0.0017(19)
C22 0.038(2) 0.043(3) 0.024(2) -0.0003(18) 0.0095(19) -0.002(2)
C23 0.033(2) 0.030(2) 0.031(2) 0.0082(18) 0.0171(19) 0.0058(18)
C24 0.020(2) 0.046(3) 0.034(2) 0.008(2) 0.0054(18) 0.0019(19)
C25 0.033(2) 0.039(2) 0.023(2) 0.0041(18) 0.0059(18) 0.0037(19)
C26 0.026(2) 0.030(2) 0.029(2) 0.0043(18) 0.0048(18) -0.0016(18)
C27 0.025(2) 0.037(3) 0.043(2) -0.004(2) 0.0116(19) -0.0003(19)
C28 0.042(3) 0.033(3) 0.056(3) 0.004(2) 0.011(2) 0.014(2)
C29 0.047(3) 0.041(3) 0.040(2) 0.014(2) 0.003(2) 0.006(2)
C30 0.029(2) 0.041(3) 0.030(2) 0.0055(19) 0.0048(18) 0.002(2)
C31 0.023(2) 0.025(2) 0.034(2) 0.0009(18) 0.0072(18) 0.0004(17)
C32 0.024(2) 0.031(2) 0.0210(19) 0.0029(17) 0.0031(17) -0.0010(17)
C33 0.029(2) 0.035(2) 0.025(2) 0.0000(18) 0.0062(17) 0.0035(18)
C34 0.040(2) 0.031(2) 0.037(2) 0.0044(19) 0.002(2) 0.009(2)
C35 0.047(3) 0.039(3) 0.028(2) 0.0095(19) 0.002(2) 0.000(2)
C36 0.037(2) 0.039(3) 0.025(2) 0.0029(18) 0.0077(19) -0.002(2)
C37 0.025(2) 0.032(2) 0.030(2) 0.0004(18) 0.0082(17) 0.0021(18)
C38 0.027(2) 0.032(2) 0.029(2) -0.0052(18) 0.0112(18) -0.0058(18)
C39 0.022(2) 0.028(2) 0.024(2) -0.0058(17) 0.0080(17) -0.0039(17)
C40 0.021(2) 0.035(2) 0.030(2) -0.0024(18) 0.0056(17) 0.0027(17)
C41 0.030(2) 0.035(2) 0.0196(19) 0.0017(17) 0.0065(17) -0.0006(18)
C42 0.024(2) 0.023(2) 0.028(2) -0.0031(17) 0.0130(17) -0.0038(16)
C43 0.026(2) 0.035(2) 0.036(2) 0.0015(19) 0.0076(18) 0.0069(18)
C44 0.034(2) 0.032(2) 0.029(2) 0.0039(18) 0.0101(18) -0.0017(19)
C45 0.021(2) 0.032(2) 0.030(2) 0.0007(18) 0.0078(18) 0.0047(17)
C46 0.024(2) 0.036(3) 0.041(2) 0.009(2) 0.0132(19) -0.0001(18)
C47 0.030(2) 0.031(2) 0.051(3) 0.005(2) 0.003(2) -0.0074(19)
C48 0.031(2) 0.030(2) 0.038(2) -0.0028(18) -0.0035(19) -0.0003(18)
C49 0.024(2) 0.033(2) 0.028(2) -0.0023(18) 0.0033(17) 0.0071(18)
C50 0.0189(19) 0.027(2) 0.030(2) -0.0008(17) 0.0044(17) 0.0019(17)
C51 0.0162(18) 0.032(2) 0.026(2) -0.0050(17) 0.0025(16) 0.0041(17)
C52 0.024(2) 0.035(2) 0.034(2) -0.0025(19) 0.0071(18) -0.0010(18)
C53 0.032(2) 0.035(2) 0.047(3) -0.012(2) 0.002(2) -0.003(2)
C54 0.032(2) 0.048(3) 0.036(2) -0.018(2) 0.000(2) 0.007(2)
C55 0.027(2) 0.053(3) 0.030(2) -0.009(2) 0.0058(18) 0.006(2)
C56 0.021(2) 0.033(2) 0.030(2) -0.0003(18) 0.0078(18) 0.0023(18)
N1 0.0357(19) 0.0250(18) 0.0320(17) -0.0035(14) 0.0104(15) 0.0004(15)
N2 0.044(2) 0.039(2) 0.0294(18) 0.0120(16) 0.0217(16) 0.0143(17)
N3 0.0285(17) 0.0293(19) 0.0333(18) -0.0075(15) 0.0158(15) -0.0059(15)
O1 0.0499(18) 0.0431(19) 0.0438(17) -0.0057(15) 0.0261(15) 0.0017(15)
O2 0.0558(19) 0.0472(19) 0.0365(16) 0.0116(14) 0.0297(15) 0.0205(15)
O3 0.0502(18) 0.0349(18) 0.0481(17) -0.0066(14) 0.0299(15) -0.0055(14)
O4 0.0481(18) 0.0453(18) 0.0373(15) -0.0105(14) 0.0279(14) -0.0127(14)

loop_
_atom_type_symbol
_atom_type_description
_atom_type_scat_dispersion_real
_atom_type_scat_dispersion_imag
_atom_type_scat_source
C C 0.0033 0.0016 'International Tables Vol C Tables 4.2.6.8 and 6.1.1.4'
H H 0.0000 0.0000 'International Tables Vol C Tables 4.2.6.8 and 6.1.1.4'
N N 0.0061 0.0033 'International Tables Vol C Tables 4.2.6.8 and 6.1.1.4'
O O 0.0106 0.0060 'International Tables Vol C Tables 4.2.6.8 and 6.1.1.4'
Cl Cl 0.1484 0.1585 'International Tables Vol C Tables 4.2.6.8 and 6.1.1.4'

loop_
_geom_angle_atom_site_label_1
_geom_angle_atom_site_label_2
_geom_angle_atom_site_label_3
_geom_angle
N1 C1 C2 129.6(3)
N1 C1 C6 109.3(3)
C2 C1 C6 121.1(3)
C3 C2 C1 117.3(4)
C3 C2 H2 121.4
C1 C2 H2 121.4
C2 C3 C4 122.8(3)
C2 C3 H3 118.6
C4 C3 H3 118.6
C5 C4 C3 119.0(3)
C5 C4 C19 117.9(3)
C3 C4 C19 123.1(3)
C6 C5 C4 120.0(4)
C6 C5 H5 120.0
C4 C5 H5 120.0
C5 C6 C1 119.8(3)
C5 C6 C7 133.8(4)
C1 C6 C7 106.2(3)
C8 C7 C12 119.9(3)
C8 C7 C6 133.2(3)
C12 C7 C6 106.8(3)
C7 C8 C9 119.7(3)
C7 C8 H8 120.1
C9 C8 H8 120.1
C8 C9 C10 119.1(3)
C8 C9 C38 118.2(3)
C10 C9 C38 122.6(3)
C11 C10 C9 122.3(3)
C11 C10 H10 118.9
C9 C10 H10 118.9
C10 C11 C12 117.8(3)
C10 C11 H11 121.1
C12 C11 H11 121.1
N1 C12 C11 129.6(3)
N1 C12 C7 109.2(3)
C11 C12 C7 121.2(3)
N1 C13 C14 111.7(3)
N1 C13 H13A 109.3
C14 C13 H13A 109.3
N1 C13 H13B 109.3
C14 C13 H13B 109.3
H13A C13 H13B 107.9
C15 C14 C13 113.0(3)
C15 C14 H14A 109.0
C13 C14 H14A 109.0
C15 C14 H14B 109.0
C13 C14 H14B 109.0
H14A C14 H14B 107.8
C14 C15 C16 113.7(4)
C14 C15 H15A 108.8
C16 C15 H15A 108.8
C14 C15 H15B 108.8
C16 C15 H15B 108.8
H15A C15 H15B 107.7
C17 C16 C15 114.0(4)
C17 C16 H16A 108.8
C15 C16 H16A 108.8
C17 C16 H16B 108.8
C15 C16 H16B 108.8
H16A C16 H16B 107.7
C18 C17 C16 113.3(4)
C18 C17 H17A 108.9
C16 C17 H17A 108.9
C18 C17 H17B 108.9
C16 C17 H17B 108.9
H17A C17 H17B 107.7
C17 C18 H18A 109.5
C17 C18 H18B 109.5
H18A C18 H18B 109.5
C17 C18 H18C 109.5
H18A C18 H18C 109.5
H18B C18 H18C 109.5
O1 C19 C4 121.3(3)
O1 C19 C20 117.9(3)
C4 C19 C20 120.8(3)
C25 C20 C21 119.2(3)
C25 C20 C19 118.2(3)
C21 C20 C19 122.4(3)
C22 C21 C20 119.9(4)
C22 C21 H21 120.1
C20 C21 H21 120.1
C23 C22 C21 120.1(4)
C23 C22 H22 120.0
C21 C22 H22 120.0
C22 C23 C24 120.8(3)
C22 C23 N2 119.8(4)
C24 C23 N2 119.5(3)
C23 C24 C25 119.2(4)
C23 C24 H24 120.4
C25 C24 H24 120.4
C20 C25 C24 120.8(4)
C20 C25 H25 119.6
C24 C25 H25 119.6
C27 C26 O2 117.0(3)
C27 C26 C31 121.4(3)
O2 C26 C31 121.6(3)
C26 C27 C28 119.8(3)
C26 C27 H27 120.1
C28 C27 H27 120.1
C29 C28 C27 119.6(4)
C29 C28 H28 120.2
C27 C28 H28 120.2
C28 C29 C30 120.7(4)
C28 C29 H29 119.7
C30 C29 H29 119.7
C31 C30 C29 120.9(3)
C31 C30 H30 119.6
C29 C30 H30 119.6
C30 C31 N2 123.1(3)
C30 C31 C26 117.7(3)
N2 C31 C26 119.2(3)
C33 C32 C37 118.4(3)
C33 C32 N2 123.0(3)
C37 C32 N2 118.6(3)
C32 C33 C34 120.4(3)
C32 C33 H33 119.8
C34 C33 H33 119.8
C35 C34 C33 120.7(4)
C35 C34 H34 119.7
C33 C34 H34 119.7
C36 C35 C34 119.0(4)
C36 C35 H35 120.5
C34 C35 H35 120.5
C35 C36 C37 120.6(3)
C35 C36 H36 119.7
C37 C36 H36 119.7
C36 C37 O2 116.8(3)
C36 C37 C32 121.0(4)
O2 C37 C32 122.2(3)
O3 C38 C9 120.5(3)
O3 C38 C39 118.2(3)
C9 C38 C39 121.3(3)
C40 C39 C44 120.1(3)
C40 C39 C38 121.7(3)
C44 C39 C38 118.0(3)
C41 C40 C39 119.8(3)
C41 C40 H40 120.1
C39 C40 H40 120.1
C40 C41 C42 120.0(3)
C40 C41 H41 120.0
C42 C41 H41 120.0
C43 C42 C41 120.6(3)
C43 C42 N3 120.3(3)
C41 C42 N3 119.1(3)
C42 C43 C44 119.6(4)
C42 C43 H43 120.2
C44 C43 H43 120.2
C43 C44 C39 120.0(3)
C43 C44 H44 120.0
C39 C44 H44 120.0
C46 C45 O4 117.2(3)
C46 C45 C50 121.0(3)
O4 C45 C50 121.8(3)
C45 C46 C47 120.5(3)
C45 C46 H46 119.8
C47 C46 H46 119.8
C48 C47 C46 119.2(4)
C48 C47 H47 120.4
C46 C47 H47 120.4
C49 C48 C47 120.5(4)
C49 C48 H48 119.7
C47 C48 H48 119.7
C48 C49 C50 120.9(3)
C48 C49 H49 119.6
C50 C49 H49 119.6
C49 C50 N3 122.6(3)
C49 C50 C45 117.9(3)
N3 C50 C45 119.4(3)
C52 C51 C56 118.1(3)
C52 C51 N3 122.7(3)
C56 C51 N3 119.1(3)
C51 C52 C53 120.5(3)
C51 C52 H52 119.7
C53 C52 H52 119.7
C54 C53 C52 120.3(4)
C54 C53 H53 119.8
C52 C53 H53 119.8
C55 C54 C53 119.4(4)
C55 C54 H54 120.3
C53 C54 H54 120.3
C56 C55 C54 120.3(3)
C56 C55 H55 119.9
C54 C55 H55 119.9
C55 C56 O4 116.8(3)
C55 C56 C51 121.3(4)
O4 C56 C51 121.9(3)
C1 N1 C12 108.4(3)
C1 N1 C13 127.3(3)
C12 N1 C13 124.2(3)
C31 N2 C32 119.9(3)
C31 N2 C23 120.3(3)
C32 N2 C23 119.4(3)
C50 N3 C51 119.3(3)
C50 N3 C42 117.9(3)
C51 N3 C42 119.4(3)
C26 O2 C37 118.2(3)
C45 O4 C56 118.3(3)
Cl2 C57 Cl1 112.3(8)
Cl2 C57 H57A 109.1
Cl1 C57 H57A 109.1
Cl2 C57 H57B 109.1
Cl1 C57 H57B 109.1
H57A C57 H57B 107.9
Cl2A C57A Cl1A 109.0(7)
Cl2A C57A H57C 109.9
Cl1A C57A H57C 109.9
Cl2A C57A H57D 109.9
Cl1A C57A H57D 109.9
H57C C57A H57D 108.3
C57Z O5Z H5Z 105.9
O5Z C57Z H57E 108.0
O5Z C57Z H57F 107.7
H57E C57Z H57F 109.5
O5Z C57Z H57G 112.7
H57E C57Z H57G 109.5
H57F C57Z H57G 109.5

loop_
_geom_bond_atom_site_label_1
_geom_bond_atom_site_label_2
_geom_bond_distance
C1 N1 1.387(4)
C1 C2 1.399(5)
C1 C6 1.420(5)
C2 C3 1.383(5)
C2 H2 0.9500
C3 C4 1.401(5)
C3 H3 0.9500
C4 C5 1.398(5)
C4 C19 1.486(5)
C5 C6 1.379(5)
C5 H5 0.9500
C6 C7 1.446(4)
C7 C8 1.386(5)
C7 C12 1.413(5)
C8 C9 1.392(5)
C8 H8 0.9500
C9 C10 1.413(5)
C9 C38 1.481(5)
C10 C11 1.377(5)
C10 H10 0.9500
C11 C12 1.391(5)
C11 H11 0.9500
C12 N1 1.390(4)
C13 N1 1.469(5)
C13 C14 1.527(5)
C13 H13A 0.9900
C13 H13B 0.9900
C14 C15 1.523(5)
C14 H14A 0.9900
C14 H14B 0.9900
C15 C16 1.535(6)
C15 H15A 0.9900
C15 H15B 0.9900
C16 C17 1.516(7)
C16 H16A 0.9900
C16 H16B 0.9900
C17 C18 1.503(7)
C17 H17A 0.9900
C17 H17B 0.9900
C18 H18A 0.9800
C18 H18B 0.9800
C18 H18C 0.9800
C19 O1 1.226(4)
C19 C20 1.502(5)
C20 C25 1.385(5)
C20 C21 1.397(5)
C21 C22 1.396(5)
C21 H21 0.9500
C22 C23 1.376(5)
C22 H22 0.9500
C23 C24 1.383(5)
C23 N2 1.439(4)
C24 C25 1.396(5)
C24 H24 0.9500
C25 H25 0.9500
C26 C27 1.375(5)
C26 O2 1.383(4)
C26 C31 1.402(5)
C27 C28 1.387(5)
C27 H27 0.9500
C28 C29 1.367(5)
C28 H28 0.9500
C29 C30 1.389(5)
C29 H29 0.9500
C30 C31 1.381(5)
C30 H30 0.9500
C31 N2 1.398(4)
C32 C33 1.384(5)
C32 C37 1.396(5)
C32 N2 1.408(4)
C33 C34 1.389(5)
C33 H33 0.9500
C34 C35 1.385(5)
C34 H34 0.9500
C35 C36 1.376(5)
C35 H35 0.9500
C36 C37 1.377(5)
C36 H36 0.9500
C37 O2 1.384(4)
C38 O3 1.232(4)
C38 C39 1.500(4)
C39 C40 1.386(5)
C39 C44 1.390(5)
C40 C41 1.382(4)
C40 H40 0.9500
C41 C42 1.383(5)
C41 H41 0.9500
C42 C43 1.382(5)
C42 N3 1.441(4)
C43 C44 1.385(5)
C43 H43 0.9500
C44 H44 0.9500
C45 C46 1.372(5)
C45 O4 1.385(4)
C45 C50 1.403(5)
C46 C47 1.389(5)
C46 H46 0.9500
C47 C48 1.383(5)
C47 H47 0.9500
C48 C49 1.381(5)
C48 H48 0.9500
C49 C50 1.393(5)
C49 H49 0.9500
C50 N3 1.403(4)
C51 C52 1.383(5)
C51 C56 1.394(5)
C51 N3 1.423(4)
C52 C53 1.389(5)
C52 H52 0.9500
C53 C54 1.380(5)
C53 H53 0.9500
C54 C55 1.380(5)
C54 H54 0.9500
C55 C56 1.368(5)
C55 H55 0.9500
C56 O4 1.394(4)
C57 Cl2 1.774(12)
C57 Cl1 1.781(12)
C57 H57A 0.9900
C57 H57B 0.9900
C57A Cl2A 1.782(12)
C57A Cl1A 1.814(11)
C57A H57C 0.9900
C57A H57D 0.9900
O5Z C57Z 1.430(19)
O5Z H5Z 0.8500
C57Z H57E 0.9599
C57Z H57F 0.9600
C57Z H57G 0.9600
